data_7222496
loop_
_publ_author_name
'Schmidt, R.'
'Pausewang, G.'
'Hiller, W.'

_publ_section_title
;
 Peroxofluorokomplexe der Uebergangsmetalle, V (1-3) Kristallstruktur von
 K2 Ti (O2) F4 (H2 O) (orange) mit einem
 Di(mue-fluoro)diperoxo-hexafluorodititanat(IV)-Anion
;
_journal_name_full
;
Zeitschrift fuer Naturforschung, Teil B. Anorganische Chemie, Organische 
Chemie (33,1978-41,1986)
;
_journal_page_first 849
_journal_page_last 851
_journal_volume 38
_journal_year 1983
_chemical_formula_sum 'F4 H2 K2 O3 Ti'
_chemical_name_systematic 'K2 (Ti (O2) F4 H2 O)'
_space_group_IT_number 14
_symmetry_space_group_name_Hall '-P 2yn'
_symmetry_space_group_name_H-M 'P 1 21/n 1'
_cell_angle_alpha 90
_cell_angle_beta 103.98
_cell_angle_gamma 90
_cell_formula_units_Z 4
_cell_length_a 6.043
_cell_length_b 14.246
_cell_length_c 7.61
_cell_volume 635.729
_citation_journal_id_ASTM ZNBAD2
_cod_data_source_file Schmidt_ZNBAD2_1983_248.cif
_cod_data_source_block H2F4K2O3Ti1
_cod_original_cell_volume 635.7291
_cod_original_sg_symbol_Hall '-P 2ybc (x-z,y,z)'
_cod_original_formula_sum 'H2 F4 K2 O3 Ti1'
_cod_database_code 7222496

loop_
_symmetry_equiv_pos_as_xyz
x,y,z
-x+1/2,y+1/2,-z+1/2
-x,-y,-z
x-1/2,-y-1/2,z-1/2

loop_
_atom_site_label
_atom_site_type_symbol
_atom_site_fract_x
_atom_site_fract_y
_atom_site_fract_z
_atom_site_occupancy
_atom_site_U_iso_or_equiv
O1 O-1 0.6062 0.2937 0.4429 1 0.0
F3 F-1 0.6448 0.4519 0.2416 1 0.0
H1 H+1 0.561 0.397 0.834 1 0.0
O2 O-1 0.4382 0.2826 0.2689 1 0.0
F1 F-1 0.2165 0.3744 0.4996 1 0.0
H2 H+1 0.57 0.401 0.999 1 0.0
Ti1 Ti+4 0.43568 0.40216 0.36812 1 0.0
O3 O-2 0.5658 0.3667 0.9085 1 0.0
K1 K+1 0.0539 0.41467 0.78838 1 0.0
F4 F-1 0.6396 0.4536 0.5997 1 0.0
F2 F-1 0.1903 0.425 0.1548 1 0.0
K2 K+1 0.40803 0.21158 0.71172 1 0.0
